data_4315798
loop_
_publ_author_name
'Susan K. Hanson'
'R. Tom Baker'
'John C. Gordon'
'Brian L. Scott'
'David L. Thorn'

_publ_section_title
;
 Aerobic Oxidation of Lignin Models Using a Base Metal Vanadium Catalyst
;
_journal_name_full 'Inorganic Chemistry'
_journal_page_first 5611
_journal_page_last 5618
_journal_paper_doi 10.1021/ic100528n
_journal_volume 49
_journal_year 2010
_chemical_formula_sum 'C15 H12 N O7 V'
_chemical_formula_weight 369.20
_chemical_name_systematic
; 
 ? 
;
_space_group_IT_number 19
_symmetry_cell_setting orthorhombic
_symmetry_space_group_name_Hall 'P 2ac 2ab'
_symmetry_space_group_name_H-M 'P 21 21 21'
_atom_sites_solution_hydrogens geom
_atom_sites_solution_primary direct
_atom_sites_solution_secondary difmap
_audit_creation_method SHELXL-97
_cell_angle_alpha 90.00
_cell_angle_beta 90.00
_cell_angle_gamma 90.00
_cell_formula_units_Z 4
_cell_length_a 8.7744(10)
_cell_length_b 12.1686(14)
_cell_length_c 13.4618(16)
_cell_measurement_temperature 120(1)
_cell_volume 1437.3(3)
_computing_cell_refinement 'SAINT+, v. 7.06 (Bruker AXS, 2001)'
_computing_data_collection 'APEX II, v. 1.08 (Bruker AXS, 2003)'
_computing_data_reduction 'SAINT+, v. 7.06 (Bruker AXS, 2001)'
_computing_molecular_graphics 'SHELXTL, v. 6.10, (Bruker AXS, 2000)'
_computing_publication_material 'SHELXTL, v. 6.10, (Bruker AXS, 2000)'
_computing_structure_refinement 'SHELXL-97 (Sheldrick, 1997)'
_computing_structure_solution 'SHELXS-97 (Sheldrick, 1990)'
_diffrn_ambient_temperature 120(1)
_diffrn_measured_fraction_theta_full 1.000
_diffrn_measured_fraction_theta_max 1.000
_diffrn_measurement_device_type 'Bruker D8 with APEXII CCD'
_diffrn_measurement_method '\w scans'
_diffrn_radiation_monochromator graphite
_diffrn_radiation_source 'fine-focus sealed tube'
_diffrn_radiation_type MoK\a
_diffrn_radiation_wavelength 0.71073
_diffrn_reflns_av_R_equivalents 0.0594
_diffrn_reflns_av_sigmaI/netI 0.0652
_diffrn_reflns_limit_h_max 10
_diffrn_reflns_limit_h_min -9
_diffrn_reflns_limit_k_max 11
_diffrn_reflns_limit_k_min -14
_diffrn_reflns_limit_l_max 16
_diffrn_reflns_limit_l_min -16
_diffrn_reflns_number 9244
_diffrn_reflns_theta_full 25.00
_diffrn_reflns_theta_max 25.33
_diffrn_reflns_theta_min 2.26
_diffrn_standards_decay_% 0
_diffrn_standards_interval_count 0
_diffrn_standards_interval_time 0
_diffrn_standards_number 0
_exptl_absorpt_coefficient_mu 0.731
_exptl_absorpt_correction_T_max 0.9574
_exptl_absorpt_correction_T_min 0.8797
_exptl_absorpt_correction_type multi-scan
_exptl_absorpt_process_details 'SADABS 2.03 (Sheldrick, 2001)'
_exptl_crystal_colour yellow
_exptl_crystal_density_diffrn 1.706
_exptl_crystal_density_method 'not measured'
_exptl_crystal_description block
_exptl_crystal_F_000 752
_exptl_crystal_size_max 0.18
_exptl_crystal_size_mid 0.08
_exptl_crystal_size_min 0.06
_refine_diff_density_max 0.363
_refine_diff_density_min -0.275
_refine_diff_density_rms 0.064
_refine_ls_abs_structure_details 'Flack H D (1983), Acta Cryst. A39, 876-881'
_refine_ls_abs_structure_Flack 0.00(3)
_refine_ls_extinction_method none
_refine_ls_goodness_of_fit_ref 0.984
_refine_ls_hydrogen_treatment constr
_refine_ls_matrix_type full
_refine_ls_number_parameters 217
_refine_ls_number_reflns 2626
_refine_ls_number_restraints 0
_refine_ls_restrained_S_all 0.984
_refine_ls_R_factor_all 0.0507
_refine_ls_R_factor_gt 0.0370
_refine_ls_shift/su_max 0.006
_refine_ls_shift/su_mean 0.001
_refine_ls_structure_factor_coef Fsqd
_refine_ls_weighting_details 'calc w=1/[\s^2^(Fo^2^)+(0.0356P)^2^+0.0000P] where P=(Fo^2^+2Fc^2^)/3'
_refine_ls_weighting_scheme calc
_refine_ls_wR_factor_gt 0.0711
_refine_ls_wR_factor_ref 0.0766
_reflns_number_gt 2222
_reflns_number_total 2626
_reflns_threshold_expression >2sigma(I)
_cod_data_source_file ic100528n_si_001_1.cif
_cod_data_source_block apx707
_cod_database_code 4315798

loop_
_symmetry_equiv_pos_as_xyz
'x, y, z'
'-x+1/2, -y, z+1/2'
'-x, y+1/2, -z+1/2'
'x+1/2, -y+1/2, -z'

loop_
_atom_site_label
_atom_site_type_symbol
_atom_site_fract_x
_atom_site_fract_y
_atom_site_fract_z
_atom_site_U_iso_or_equiv
_atom_site_adp_type
_atom_site_occupancy
_atom_site_symmetry_multiplicity
_atom_site_calc_flag
_atom_site_refinement_flags
_atom_site_disorder_assembly
_atom_site_disorder_group
V1 V 0.84399(6) 0.73871(4) 0.33366(4) 0.01353(15) Uani 1 1 d . . .
O1 O 0.9353(2) 0.63016(17) 0.35374(16) 0.0183(6) Uani 1 1 d . . .
O2 O 0.7392(2) 0.7487(2) 0.46105(14) 0.0149(5) Uani 1 1 d . . .
O3 O 0.7493(2) 0.79857(19) 0.62169(16) 0.0171(6) Uani 1 1 d . . .
O4 O 0.9773(2) 0.80485(17) 0.23662(15) 0.0140(5) Uani 1 1 d . . .
O5 O 1.1871(2) 0.90595(18) 0.20587(16) 0.0173(6) Uani 1 1 d . . .
O6 O 0.6750(2) 0.90526(18) 0.30192(15) 0.0148(5) Uani 1 1 d . . .
O7 O 0.6956(2) 0.69274(18) 0.25430(16) 0.0169(5) Uani 1 1 d . . .
N1 N 0.9618(3) 0.8569(2) 0.41179(18) 0.0100(6) Uani 1 1 d . . .
C1 C 0.9239(3) 0.8771(3) 0.5061(2) 0.0126(7) Uani 1 1 d . . .
C2 C 1.0016(4) 0.9542(3) 0.5609(2) 0.0148(8) Uani 1 1 d . . .
H2 H 0.9764 0.9672 0.6270 0.018 Uiso 1 1 calc R . .
C3 C 1.1190(4) 1.0122(3) 0.5151(2) 0.0165(8) Uani 1 1 d . . .
H3 H 1.1735 1.0647 0.5506 0.020 Uiso 1 1 calc R . .
C4 C 1.1549(4) 0.9918(3) 0.4158(2) 0.0155(7) Uani 1 1 d . . .
H4 H 1.2317 1.0309 0.3838 0.019 Uiso 1 1 calc R . .
C5 C 1.0732(4) 0.9117(3) 0.3664(2) 0.0119(7) Uani 1 1 d . . .
C6 C 0.7938(4) 0.8050(3) 0.5369(2) 0.0139(8) Uani 1 1 d . . .
C7 C 1.0876(4) 0.8740(3) 0.2614(2) 0.0135(7) Uani 1 1 d . . .
C8 C 0.6687(4) 0.9948(3) 0.3673(2) 0.0137(7) Uani 1 1 d . . .
C9 C 0.7711(4) 1.0789(3) 0.3496(2) 0.0157(8) Uani 1 1 d . . .
H9 H 0.8355 1.0767 0.2948 0.019 Uiso 1 1 calc R . .
C10 C 0.7759(4) 1.1669(3) 0.4153(3) 0.0192(8) Uani 1 1 d . . .
H10 H 0.8461 1.2232 0.4057 0.023 Uiso 1 1 calc R . .
C11 C 0.6758(4) 1.1708(3) 0.4954(2) 0.0186(8) Uani 1 1 d . . .
H11 H 0.6777 1.2307 0.5383 0.022 Uiso 1 1 calc R . .
C12 C 0.5748(4) 1.0872(3) 0.5113(2) 0.0214(9) Uani 1 1 d . . .
H12 H 0.5091 1.0903 0.5655 0.026 Uiso 1 1 calc R . .
C13 C 0.5693(4) 0.9975(3) 0.4473(2) 0.0175(8) Uani 1 1 d . . .
H13 H 0.5004 0.9407 0.4579 0.021 Uiso 1 1 calc R . .
C14 C 0.5326(3) 0.8465(3) 0.2864(2) 0.0177(8) Uani 1 1 d . . .
H14A H 0.4557 0.8947 0.2584 0.021 Uiso 1 1 calc R . .
H14B H 0.4948 0.8164 0.3484 0.021 Uiso 1 1 calc R . .
C15 C 0.5728(3) 0.7566(3) 0.2151(2) 0.0192(8) Uani 1 1 d . . .
H15A H 0.4847 0.7100 0.2041 0.023 Uiso 1 1 calc R . .
H15B H 0.6024 0.7882 0.1518 0.023 Uiso 1 1 calc R . .

loop_
_atom_site_aniso_label
_atom_site_aniso_U_11
_atom_site_aniso_U_22
_atom_site_aniso_U_33
_atom_site_aniso_U_23
_atom_site_aniso_U_13
_atom_site_aniso_U_12
V1 0.0129(3) 0.0138(3) 0.0139(3) -0.0009(3) -0.0018(2) -0.0018(3)
O1 0.0159(12) 0.0140(13) 0.0251(13) -0.0007(11) -0.0017(11) 0.0004(11)
O2 0.0123(11) 0.0133(12) 0.0190(11) 0.0019(12) -0.0004(9) -0.0030(11)
O3 0.0131(12) 0.0214(14) 0.0170(12) 0.0041(10) 0.0024(10) 0.0006(11)
O4 0.0114(12) 0.0178(13) 0.0126(11) -0.0006(10) -0.0022(9) -0.0024(10)
O5 0.0160(14) 0.0178(13) 0.0183(12) 0.0041(10) -0.0007(10) -0.0002(11)
O6 0.0091(12) 0.0178(13) 0.0174(11) -0.0011(10) -0.0008(10) -0.0039(11)
O7 0.0132(13) 0.0171(13) 0.0202(12) -0.0028(10) -0.0024(10) -0.0024(10)
N1 0.0081(15) 0.0104(15) 0.0115(13) 0.0000(12) -0.0016(11) 0.0025(12)
C1 0.0089(17) 0.0139(19) 0.0150(17) 0.0024(15) -0.0005(14) 0.0052(15)
C2 0.0154(19) 0.015(2) 0.0146(18) 0.0018(15) -0.0012(14) 0.0012(16)
C3 0.016(2) 0.0138(19) 0.0197(19) -0.0035(15) -0.0095(15) -0.0021(15)
C4 0.0110(17) 0.0140(18) 0.0216(17) 0.0036(15) 0.0006(16) -0.0017(17)
C5 0.0090(17) 0.0096(18) 0.0170(17) 0.0045(14) -0.0002(14) 0.0033(15)
C6 0.0142(18) 0.0136(19) 0.0140(18) 0.0018(15) -0.0016(14) 0.0029(15)
C7 0.0112(18) 0.0097(19) 0.0194(18) 0.0060(15) -0.0033(15) 0.0042(15)
C8 0.0131(18) 0.0141(18) 0.0138(16) 0.0012(14) 0.0014(14) 0.0044(17)
C9 0.0164(18) 0.0169(19) 0.0138(18) 0.0046(15) -0.0015(15) 0.0038(16)
C10 0.0179(19) 0.014(2) 0.0258(19) 0.0030(16) -0.0054(16) 0.0005(16)
C11 0.025(2) 0.0128(19) 0.0183(18) -0.0041(15) -0.0063(16) 0.0051(17)
C12 0.023(2) 0.024(2) 0.0170(19) 0.0006(17) 0.0035(16) 0.0061(18)
C13 0.0159(19) 0.015(2) 0.021(2) 0.0030(16) -0.0005(15) -0.0023(17)
C14 0.0057(17) 0.023(2) 0.0244(19) 0.0008(16) -0.0045(15) -0.0028(16)
C15 0.0156(17) 0.024(2) 0.0175(16) -0.0009(17) -0.0048(14) -0.0022(19)

loop_
_atom_type_symbol
_atom_type_description
_atom_type_scat_dispersion_real
_atom_type_scat_dispersion_imag
_atom_type_scat_source
C C 0.0033 0.0016 'International Tables Vol C Tables 4.2.6.8 and 6.1.1.4'
H H 0.0000 0.0000 'International Tables Vol C Tables 4.2.6.8 and 6.1.1.4'
N N 0.0061 0.0033 'International Tables Vol C Tables 4.2.6.8 and 6.1.1.4'
O O 0.0106 0.0060 'International Tables Vol C Tables 4.2.6.8 and 6.1.1.4'
V V 0.3005 0.5294 'International Tables Vol C Tables 4.2.6.8 and 6.1.1.4'

loop_
_geom_angle_atom_site_label_1
_geom_angle_atom_site_label_2
_geom_angle_atom_site_label_3
_geom_angle
_geom_angle_site_symmetry_1
_geom_angle_site_symmetry_3
_geom_angle_publ_flag
O1 V1 O7 102.30(11) . . ?
O1 V1 O4 99.12(10) . . ?
O7 V1 O4 99.71(10) . . ?
O1 V1 O2 98.14(11) . . ?
O7 V1 O2 101.72(10) . . ?
O4 V1 O2 148.82(10) . . ?
O1 V1 N1 104.10(11) . . ?
O7 V1 N1 153.59(10) . . ?
O4 V1 N1 75.54(9) . . ?
O2 V1 N1 75.17(10) . . ?
O1 V1 O6 175.11(10) . . ?
O7 V1 O6 73.90(8) . . ?
O4 V1 O6 84.68(8) . . ?
O2 V1 O6 79.84(8) . . ?
N1 V1 O6 79.77(9) . . ?
C6 O2 V1 122.83(19) . . ?
C7 O4 V1 122.47(19) . . ?
C8 O6 C14 116.0(2) . . ?
C8 O6 V1 122.44(17) . . ?
C14 O6 V1 97.65(17) . . ?
C15 O7 V1 127.2(2) . . ?
C5 N1 C1 121.8(3) . . ?
C5 N1 V1 118.9(2) . . ?
C1 N1 V1 119.3(2) . . ?
N1 C1 C2 120.8(3) . . ?
N1 C1 C6 110.2(3) . . ?
C2 C1 C6 129.0(3) . . ?
C1 C2 C3 118.4(3) . . ?
C2 C3 C4 120.0(3) . . ?
C5 C4 C3 118.0(3) . . ?
N1 C5 C4 120.9(3) . . ?
N1 C5 C7 110.1(3) . . ?
C4 C5 C7 129.0(3) . . ?
O3 C6 O2 125.5(3) . . ?
O3 C6 C1 123.0(3) . . ?
O2 C6 C1 111.5(3) . . ?
O5 C7 O4 125.0(3) . . ?
O5 C7 C5 123.1(3) . . ?
O4 C7 C5 111.9(3) . . ?
C9 C8 C13 121.6(3) . . ?
C9 C8 O6 116.3(3) . . ?
C13 C8 O6 122.1(3) . . ?
C8 C9 C10 118.8(3) . . ?
C9 C10 C11 120.0(3) . . ?
C12 C11 C10 120.4(3) . . ?
C11 C12 C13 120.6(3) . . ?
C8 C13 C12 118.6(3) . . ?
O6 C14 C15 104.4(2) . . ?
O7 C15 C14 109.7(2) . . ?

loop_
_geom_bond_atom_site_label_1
_geom_bond_atom_site_label_2
_geom_bond_distance
_geom_bond_site_symmetry_2
_geom_bond_publ_flag
V1 O1 1.568(2) . ?
V1 O7 1.775(2) . ?
V1 O4 1.929(2) . ?
V1 O2 1.949(2) . ?
V1 N1 2.060(3) . ?
V1 O6 2.547(2) . ?
O2 C6 1.320(4) . ?
O3 C6 1.208(4) . ?
O4 C7 1.325(4) . ?
O5 C7 1.214(4) . ?
O6 C8 1.402(4) . ?
O6 C14 1.455(4) . ?
O7 C15 1.430(4) . ?
N1 C5 1.331(4) . ?
N1 C1 1.336(4) . ?
C1 C2 1.374(4) . ?
C1 C6 1.499(4) . ?
C2 C3 1.394(4) . ?
C3 C4 1.396(4) . ?
C4 C5 1.381(4) . ?
C5 C7 1.491(4) . ?
C8 C9 1.382(4) . ?
C8 C13 1.387(4) . ?
C9 C10 1.388(5) . ?
C10 C11 1.392(5) . ?
C11 C12 1.366(5) . ?
C12 C13 1.392(5) . ?
C14 C15 1.498(5) . ?
